data_7159185
loop_
_publ_author_name
'Chang, Meng-Yang'
'Lin, Chun-Yi'

_publ_section_title
;
 One-pot synthesis of sulfonyl dibenzosuberdiones <i>via</i>
 In(OTf)<sub>3</sub>-promoted double Friedel-Crafts reactions of
 oxygenated arylacetic acids with &#x3b2;-arylvinyl sulfones.
;
_journal_issue 11
_journal_name_full 'Organic &amp; biomolecular chemistry'
_journal_page_first 2405
_journal_page_last 2416
_journal_paper_doi 10.1039/d3ob00149k
_journal_volume 21
_journal_year 2023
_chemical_formula_moiety 'C27 H26 O9 S'
_chemical_formula_sum 'C27 H26 O9 S'
_chemical_formula_weight 526.54
_space_group_crystal_system triclinic
_space_group_IT_number 2
_space_group_name_Hall '-P 1'
_space_group_name_H-M_alt 'P -1'
_atom_sites_solution_hydrogens geom
_atom_sites_solution_primary dual
_audit_creation_date 2020-11-16
_audit_creation_method
;
Olex2 1.3-alpha
(compiled 2020.07.16 svn.r6f6c53a7 for OlexSys, GUI svn.r6139)
;
_audit_update_record
;
2022-11-22 deposited with the CCDC.	2023-02-23 downloaded from the CCDC.
;
_cell_angle_alpha 104.302(2)
_cell_angle_beta 90.430(2)
_cell_angle_gamma 112.768(3)
_cell_formula_units_Z 2
_cell_length_a 9.0321(3)
_cell_length_b 11.3249(4)
_cell_length_c 13.4010(3)
_cell_measurement_reflns_used 8323
_cell_measurement_temperature 113(2)
_cell_measurement_theta_max 26.9160
_cell_measurement_theta_min 2.0170
_cell_volume 1216.59(7)
_computing_cell_refinement 'CrysAlisPro 1.171.41.56a (Rigaku OD, 2020)'
_computing_data_collection 'CrysAlisPro 1.171.41.56a (Rigaku OD, 2020)'
_computing_data_reduction 'CrysAlisPro 1.171.41.56a (Rigaku OD, 2020)'
_computing_molecular_graphics 'Olex2 1.3-alpha (Dolomanov et al., 2009)'
_computing_publication_material 'Olex2 1.3-alpha (Dolomanov et al., 2009)'
_computing_structure_refinement 'SHELXL 2018/3 (Sheldrick, 2015)'
_computing_structure_solution 'SHELXT 2018/2 (Sheldrick, 2018)'
_diffrn_ambient_temperature 113(2)
_diffrn_detector 'Hybrid Pixel Array Detector'
_diffrn_detector_area_resol_mean 10.0000
_diffrn_measured_fraction_theta_full 0.955
_diffrn_measured_fraction_theta_max 0.955
_diffrn_measurement_details
;
List of Runs (angles in degrees, time in seconds):

  # Type    Start    End  Width  t~exp~   \w     \q     \k     \f   Frames
#--------------------------------------------------------------------------
  1  \w    -24.00  51.00   0.50   42.70    --   10.60  45.00  45.00  150
  2  \w    -41.00 -16.00   0.50   42.70    --   10.60 -45.00-104.00   50
  3  \w     -8.00  17.00   0.50   42.70    --  -10.90  45.00  45.00   50
  4  \w    -39.00 -14.00   0.50   42.70    --  -10.90 -45.00-104.00   50
  5  \w      5.00  43.00   0.50   42.70    --   10.60  77.00-180.00   76
  6  \w    -19.00  34.00   0.50   42.70    --   10.60  57.00 120.00  106
  7  \w     38.00 100.00   0.50   42.70    --   10.60  57.00 120.00  124
  8  \w     -5.00  96.00   0.50   42.70    --   10.60  82.00-120.00  202
  9  \w    -15.00 100.00   0.50   42.70    --   10.60  77.00   0.00  230
 10  \w    -32.00  -6.00   0.50   42.70    --   10.60 -82.00-180.00   52
 11  \w     -1.00  25.00   0.50   42.70    --   10.60 -82.00-180.00   52
 12  \w     12.00  38.00   0.50   42.70    --   10.60  77.00 -30.00   52
 13  \w   -100.00  20.00   0.50   42.70    --  -10.90 -57.00 150.00  240
;
_diffrn_measurement_device 'four-circle diffractometer'
_diffrn_measurement_device_type 'XtaLAB Pro II AFC12 (RINC): Kappa single'
_diffrn_measurement_method '\w scans'
_diffrn_orient_matrix_type 'CrysAlisPro convention (1999,Acta A55,543-557)'
_diffrn_orient_matrix_UB_11 0.0511638000
_diffrn_orient_matrix_UB_12 -0.0338140000
_diffrn_orient_matrix_UB_13 0.0021076000
_diffrn_orient_matrix_UB_21 0.0352767000
_diffrn_orient_matrix_UB_22 0.0193516000
_diffrn_orient_matrix_UB_23 -0.0436107000
_diffrn_orient_matrix_UB_31 0.0590695000
_diffrn_orient_matrix_UB_32 0.0588386000
_diffrn_orient_matrix_UB_33 0.0334271000
_diffrn_radiation_monochromator mirror
_diffrn_radiation_probe x-ray
_diffrn_radiation_type 'Mo K\a'
_diffrn_radiation_wavelength 0.71073
_diffrn_reflns_av_R_equivalents 0.0465
_diffrn_reflns_av_unetI/netI 0.0433
_diffrn_reflns_Laue_measured_fraction_full 0.955
_diffrn_reflns_Laue_measured_fraction_max 0.955
_diffrn_reflns_limit_h_max 10
_diffrn_reflns_limit_h_min -10
_diffrn_reflns_limit_k_max 13
_diffrn_reflns_limit_k_min -13
_diffrn_reflns_limit_l_max 15
_diffrn_reflns_limit_l_min -15
_diffrn_reflns_number 13326
_diffrn_reflns_point_group_measured_fraction_full 0.955
_diffrn_reflns_point_group_measured_fraction_max 0.955
_diffrn_reflns_theta_full 24.498
_diffrn_reflns_theta_max 24.498
_diffrn_reflns_theta_min 2.026
_diffrn_source 'micro-focus sealed X-ray tube'
_diffrn_source_type 'Rigaku (Mo) X-ray Source'
_exptl_absorpt_coefficient_mu 0.189
_exptl_absorpt_correction_T_max 1.00000
_exptl_absorpt_correction_T_min 0.20844
_exptl_absorpt_correction_type multi-scan
_exptl_absorpt_process_details
;
CrysAlisPro 1.171.41.56a (Rigaku Oxford Diffraction, 2020)
Empirical absorption correction using spherical harmonics,
 implemented in SCALE3 ABSPACK scaling algorithm.
;
_exptl_crystal_colour 'clear light yellow'
_exptl_crystal_colour_lustre clear
_exptl_crystal_colour_modifier light
_exptl_crystal_colour_primary yellow
_exptl_crystal_density_diffrn 1.437
_exptl_crystal_description block
_exptl_crystal_F_000 552
_exptl_crystal_size_max 0.25
_exptl_crystal_size_mid 0.25
_exptl_crystal_size_min 0.2
_refine_diff_density_max 0.611
_refine_diff_density_min -0.318
_refine_diff_density_rms 0.061
_refine_ls_extinction_method none
_refine_ls_goodness_of_fit_ref 1.054
_refine_ls_hydrogen_treatment constr
_refine_ls_matrix_type full
_refine_ls_number_parameters 339
_refine_ls_number_reflns 3863
_refine_ls_number_restraints 1
_refine_ls_restrained_S_all 1.123
_refine_ls_R_factor_all 0.0510
_refine_ls_R_factor_gt 0.0442
_refine_ls_shift/su_max 0.001
_refine_ls_shift/su_mean 0.000
_refine_ls_structure_factor_coef Fsqd
_refine_ls_weighting_details 'w=1/[\s^2^(Fo^2^)+(0.0673P)^2^+0.6603P] where P=(Fo^2^+2Fc^2^)/3'
_refine_ls_weighting_scheme calc
_refine_ls_wR_factor_gt 0.1211
_refine_ls_wR_factor_ref 0.1256
_reflns_Friedel_coverage 0.000
_reflns_number_gt 3388
_reflns_number_total 3863
_reflns_threshold_expression 'I > 2\s(I)'
_cod_data_source_file d3ob00149k2.cif
_cod_data_source_block k10911-myc-b
_cod_depositor_comments 'Adding full bibliography for 7159184--7159192.cif.'
_cod_database_code 7159185
_shelx_shelxl_version_number 2018/3
_shelx_space_group_comment
;
The symmetry employed for this shelxl refinement is uniquely defined
by the following loop, which should always be used as a source of
symmetry information in preference to the above space-group names.
They are only intended as comments.
;
_reflns_odcompleteness_completeness 92.55
_reflns_odcompleteness_iscentric 1
_reflns_odcompleteness_theta 26.32
_olex2_refinement_description
;
1. Fixed Uiso
 At 1.2 times of:
  All C(H) groups, All C(H,H) groups
 At 1.5 times of:
  All C(H,H,H) groups
2. Restrained distances
 C2-C1
 1.1 with sigma of 0.02
3.a Ternary CH refined with riding coordinates:
 C9(H9)
3.b Secondary CH2 refined with riding coordinates:
 C18(H18A,H18B)
3.c Aromatic/amide H refined with riding coordinates:
 C4(H4), C7(H7), C11(H11), C14(H14), C20(H20), C21(H21), C23(H23), C24(H24)
3.d Idealised Me refined as rotating group:
 C16(H16A,H16B,H16C), C17(H17A,H17B,H17C), C25(H25A,H25B,H25C), C26(H26A,H26B,
 H26C), C27(H27A,H27B,H27C)
;
_smtbx_masks_void_probe_radius 1.2
_smtbx_masks_void_truncation_radius 1.2
_olex2_submission_special_instructions 'No special instructions were received'
_oxdiff_exptl_absorpt_empirical_details
;
Empirical correction (ABSPACK) includes:
- Absorption correction using spherical harmonics
- Frame scaling
;
_oxdiff_exptl_absorpt_empirical_full_max 6.304
_oxdiff_exptl_absorpt_empirical_full_min 0.481

loop_
_space_group_symop_operation_xyz
'x, y, z'
'-x, -y, -z'

loop_
_atom_site_label
_atom_site_type_symbol
_atom_site_fract_x
_atom_site_fract_y
_atom_site_fract_z
_atom_site_U_iso_or_equiv
_atom_site_adp_type
_atom_site_occupancy
_atom_site_site_symmetry_order
_atom_site_calc_flag
_atom_site_refinement_flags_posn
_atom_site_refinement_flags_adp
_atom_site_refinement_flags_occupancy
_atom_site_disorder_assembly
_atom_site_disorder_group
S1 S 0.67239(7) 0.04202(5) 0.14892(4) 0.02528(18) Uani 1 1 d . . . . .
O1 O 0.47742(19) 0.41509(17) 0.08789(13) 0.0375(4) Uani 1 1 d . . . . .
O2 O 0.3651(2) 0.3373(2) 0.24956(14) 0.0456(5) Uani 1 1 d . . . . .
O3 O 0.5681(2) 0.32486(18) 0.59622(12) 0.0392(4) Uani 1 1 d . . . . .
O4 O 0.8514(2) 0.32185(16) 0.57767(12) 0.0358(4) Uani 1 1 d . . . . .
O5 O 0.61669(19) -0.05872(15) 0.05110(11) 0.0304(4) Uani 1 1 d . . . . .
O6 O 0.80868(19) 0.05014(15) 0.21074(12) 0.0322(4) Uani 1 1 d . . . . .
O7 O 0.12975(19) -0.02418(17) 0.40036(12) 0.0356(4) Uani 1 1 d . . . . .
O8 O 1.22750(17) 0.69458(15) 0.10202(12) 0.0288(4) Uani 1 1 d . . . . .
O9 O 1.01041(18) 0.76499(14) 0.04164(12) 0.0284(4) Uani 1 1 d . . . . .
C1 C 0.5768(3) 0.4185(2) 0.15124(17) 0.0260(5) Uani 1 1 d D . . . .
C2 C 0.5071(3) 0.3599(2) 0.24286(17) 0.0289(5) Uani 1 1 d D . . . .
C3 C 0.6065(3) 0.3455(2) 0.32455(16) 0.0263(5) Uani 1 1 d . . . . .
C4 C 0.5421(3) 0.3425(2) 0.41972(17) 0.0295(5) Uani 1 1 d . . . . .
H4 H 0.442386 0.347720 0.427140 0.035 Uiso 1 1 calc R U . . .
C5 C 0.6237(3) 0.3318(2) 0.50208(17) 0.0307(5) Uani 1 1 d . . . . .
C6 C 0.7757(3) 0.3262(2) 0.49161(17) 0.0291(5) Uani 1 1 d . . . . .
C7 C 0.8362(3) 0.3237(2) 0.39678(17) 0.0271(5) Uani 1 1 d . . . . .
H7 H 0.934843 0.316392 0.389163 0.033 Uiso 1 1 calc R U . . .
C8 C 0.7524(3) 0.3320(2) 0.31195(16) 0.0251(5) Uani 1 1 d . . . . .
C9 C 0.8251(3) 0.3214(2) 0.20991(16) 0.0249(5) Uani 1 1 d . . . . .
H9 H 0.926380 0.311925 0.222721 0.030 Uiso 1 1 calc R U . . .
C10 C 0.8691(3) 0.4461(2) 0.17308(15) 0.0240(5) Uani 1 1 d . . . . .
C11 C 1.0295(3) 0.5155(2) 0.16018(16) 0.0249(5) Uani 1 1 d . . . . .
H11 H 1.108062 0.489107 0.180159 0.030 Uiso 1 1 calc R U . . .
C12 C 1.0750(3) 0.6231(2) 0.11823(16) 0.0242(5) Uani 1 1 d . . . . .
C13 C 0.9554(3) 0.6625(2) 0.08643(16) 0.0241(5) Uani 1 1 d . . . . .
C14 C 0.7969(3) 0.5950(2) 0.10021(16) 0.0247(5) Uani 1 1 d . . . . .
H14 H 0.718004 0.620667 0.079635 0.030 Uiso 1 1 calc R U . . .
C15 C 0.7520(3) 0.4876(2) 0.14496(16) 0.0249(5) Uani 1 1 d . . . . .
C16 C 0.4041(3) 0.3073(3) 0.6031(2) 0.0413(6) Uani 1 1 d . . . . .
H16A H 0.335548 0.230600 0.549596 0.062 Uiso 1 1 calc R U . . .
H16B H 0.391159 0.384657 0.594687 0.062 Uiso 1 1 calc R U . . .
H16C H 0.375041 0.294847 0.669662 0.062 Uiso 1 1 calc R U . . .
C17 C 1.0071(3) 0.3176(2) 0.57082(18) 0.0341(6) Uani 1 1 d . . . . .
H17A H 0.997933 0.238047 0.519990 0.051 Uiso 1 1 calc R U . . .
H17B H 1.049062 0.318143 0.637017 0.051 Uiso 1 1 calc R U . . .
H17C H 1.078882 0.393923 0.550856 0.051 Uiso 1 1 calc R U . . .
C18 C 0.7200(3) 0.1985(2) 0.12102(16) 0.0245(5) Uani 1 1 d . . . . .
H18A H 0.776316 0.199223 0.059698 0.029 Uiso 1 1 calc R U . . .
H18B H 0.619787 0.206306 0.104985 0.029 Uiso 1 1 calc R U . . .
C19 C 0.5088(3) 0.0197(2) 0.22309(16) 0.0252(5) Uani 1 1 d . . . . .
C20 C 0.3668(3) 0.0182(2) 0.18145(17) 0.0292(5) Uani 1 1 d . . . . .
H20 H 0.358995 0.026877 0.114622 0.035 Uiso 1 1 calc R U . . .
C21 C 0.2371(3) 0.0038(2) 0.23815(17) 0.0294(5) Uani 1 1 d . . . . .
H21 H 0.143221 0.005470 0.210802 0.035 Uiso 1 1 calc R U . . .
C22 C 0.2489(3) -0.0130(2) 0.33674(16) 0.0277(5) Uani 1 1 d . . . . .
C23 C 0.3880(3) -0.0175(2) 0.37659(18) 0.0326(5) Uani 1 1 d . . . . .
H23 H 0.392569 -0.033251 0.441192 0.039 Uiso 1 1 calc R U . . .
C24 C 0.5200(3) 0.0013(2) 0.32153(17) 0.0296(5) Uani 1 1 d . . . . .
H24 H 0.614684 0.001647 0.349603 0.035 Uiso 1 1 calc R U . . .
C25 C -0.0168(3) -0.0238(3) 0.3591(2) 0.0402(6) Uani 1 1 d . . . . .
H25A H -0.065642 -0.099028 0.299820 0.060 Uiso 1 1 calc R U . . .
H25B H 0.007040 0.056690 0.338887 0.060 Uiso 1 1 calc R U . . .
H25C H -0.089984 -0.028741 0.411039 0.060 Uiso 1 1 calc R U . . .
C26 C 1.3540(3) 0.6647(2) 0.13987(19) 0.0318(5) Uani 1 1 d . . . . .
H26A H 1.336667 0.574520 0.105528 0.048 Uiso 1 1 calc R U . . .
H26B H 1.353685 0.675423 0.213203 0.048 Uiso 1 1 calc R U . . .
H26C H 1.456321 0.723986 0.126258 0.048 Uiso 1 1 calc R U . . .
C27 C 0.8931(3) 0.8030(2) 0.0024(2) 0.0377(6) Uani 1 1 d . . . . .
H27A H 0.813799 0.727365 -0.046906 0.057 Uiso 1 1 calc R U . . .
H27B H 0.945495 0.871997 -0.030759 0.057 Uiso 1 1 calc R U . . .
H27C H 0.841076 0.835062 0.058602 0.057 Uiso 1 1 calc R U . . .

loop_
_atom_site_aniso_label
_atom_site_aniso_U_11
_atom_site_aniso_U_22
_atom_site_aniso_U_33
_atom_site_aniso_U_23
_atom_site_aniso_U_13
_atom_site_aniso_U_12
S1 0.0326(3) 0.0266(3) 0.0198(3) 0.0081(2) 0.0064(2) 0.0142(3)
O1 0.0309(9) 0.0493(10) 0.0381(10) 0.0241(8) 0.0036(8) 0.0150(8)
O2 0.0332(10) 0.0740(13) 0.0364(10) 0.0267(9) 0.0090(8) 0.0215(9)
O3 0.0462(10) 0.0551(11) 0.0214(9) 0.0149(8) 0.0123(8) 0.0227(9)
O4 0.0441(10) 0.0445(10) 0.0208(9) 0.0106(7) 0.0010(7) 0.0188(8)
O5 0.0423(9) 0.0296(8) 0.0210(8) 0.0056(6) 0.0086(7) 0.0168(7)
O6 0.0375(9) 0.0358(9) 0.0298(9) 0.0132(7) 0.0065(7) 0.0188(8)
O7 0.0336(9) 0.0514(11) 0.0252(9) 0.0155(8) 0.0089(7) 0.0174(8)
O8 0.0272(8) 0.0302(8) 0.0303(9) 0.0118(7) 0.0061(7) 0.0106(7)
O9 0.0312(8) 0.0280(8) 0.0298(9) 0.0123(7) 0.0061(7) 0.0132(7)
C1 0.0302(12) 0.0259(11) 0.0245(12) 0.0065(9) 0.0027(10) 0.0142(10)
C2 0.0303(12) 0.0300(12) 0.0247(12) 0.0047(9) 0.0032(10) 0.0120(10)
C3 0.0324(12) 0.0236(11) 0.0199(11) 0.0048(9) 0.0022(9) 0.0088(10)
C4 0.0328(12) 0.0290(12) 0.0263(12) 0.0072(10) 0.0064(10) 0.0121(10)
C5 0.0404(13) 0.0301(12) 0.0200(12) 0.0069(9) 0.0065(10) 0.0123(11)
C6 0.0382(13) 0.0247(12) 0.0209(12) 0.0058(9) -0.0010(10) 0.0094(10)
C7 0.0310(12) 0.0243(11) 0.0233(12) 0.0053(9) 0.0007(10) 0.0090(10)
C8 0.0311(12) 0.0211(11) 0.0204(11) 0.0050(9) 0.0017(9) 0.0079(10)
C9 0.0286(11) 0.0302(12) 0.0185(11) 0.0079(9) 0.0044(9) 0.0136(10)
C10 0.0308(12) 0.0259(11) 0.0136(10) 0.0021(8) 0.0013(9) 0.0115(10)
C11 0.0305(12) 0.0275(12) 0.0175(11) 0.0024(9) 0.0009(9) 0.0145(10)
C12 0.0279(12) 0.0263(12) 0.0158(11) 0.0009(9) 0.0039(9) 0.0110(10)
C13 0.0334(12) 0.0229(11) 0.0154(11) 0.0039(8) 0.0055(9) 0.0113(10)
C14 0.0302(12) 0.0286(12) 0.0181(11) 0.0045(9) 0.0028(9) 0.0156(10)
C15 0.0300(12) 0.0258(11) 0.0173(11) 0.0030(8) 0.0023(9) 0.0113(10)
C16 0.0500(16) 0.0485(16) 0.0281(14) 0.0135(11) 0.0151(12) 0.0206(13)
C17 0.0433(14) 0.0339(13) 0.0241(12) 0.0057(10) -0.0047(11) 0.0159(12)
C18 0.0296(12) 0.0263(11) 0.0201(11) 0.0092(9) 0.0076(9) 0.0121(10)
C19 0.0334(12) 0.0215(11) 0.0192(11) 0.0053(9) 0.0063(9) 0.0096(10)
C20 0.0365(13) 0.0311(12) 0.0183(11) 0.0069(9) 0.0040(10) 0.0116(11)
C21 0.0309(12) 0.0321(12) 0.0219(12) 0.0057(9) 0.0011(10) 0.0101(10)
C22 0.0338(13) 0.0272(12) 0.0185(11) 0.0066(9) 0.0076(10) 0.0083(10)
C23 0.0395(13) 0.0392(13) 0.0214(12) 0.0139(10) 0.0073(10) 0.0146(11)
C24 0.0347(13) 0.0326(12) 0.0228(12) 0.0100(10) 0.0025(10) 0.0134(11)
C25 0.0366(14) 0.0572(17) 0.0289(14) 0.0132(12) 0.0078(11) 0.0199(13)
C26 0.0283(12) 0.0342(13) 0.0335(13) 0.0092(10) 0.0036(10) 0.0131(11)
C27 0.0366(13) 0.0363(14) 0.0477(16) 0.0211(12) 0.0058(12) 0.0165(12)

loop_
_atom_type_symbol
_atom_type_description
_atom_type_scat_dispersion_real
_atom_type_scat_dispersion_imag
_atom_type_scat_source
C C 0.0033 0.0016 'International Tables Vol C Tables 4.2.6.8 and 6.1.1.4'
H H 0.0000 0.0000 'International Tables Vol C Tables 4.2.6.8 and 6.1.1.4'
O O 0.0106 0.0060 'International Tables Vol C Tables 4.2.6.8 and 6.1.1.4'
S S 0.1246 0.1234 'International Tables Vol C Tables 4.2.6.8 and 6.1.1.4'

loop_
_geom_angle_atom_site_label_1
_geom_angle_atom_site_label_2
_geom_angle_atom_site_label_3
_geom_angle
_geom_angle_site_symmetry_1
_geom_angle_site_symmetry_3
_geom_angle_publ_flag
O5 S1 C18 106.70(9) . . ?
O5 S1 C19 108.03(10) . . ?
O6 S1 O5 117.88(9) . . ?
O6 S1 C18 108.82(10) . . ?
O6 S1 C19 108.82(10) . . ?
C19 S1 C18 105.96(10) . . ?
C5 O3 C16 116.53(19) . . ?
C6 O4 C17 117.59(18) . . ?
C22 O7 C25 116.61(17) . . ?
C12 O8 C26 117.30(16) . . ?
C13 O9 C27 117.30(17) . . ?
O1 C1 C2 115.48(19) . . ?
O1 C1 C15 120.37(19) . . ?
C15 C1 C2 123.82(18) . . ?
O2 C2 C1 114.97(19) . . ?
O2 C2 C3 120.6(2) . . ?
C3 C2 C1 124.13(19) . . ?
C4 C3 C2 115.8(2) . . ?
C8 C3 C2 124.9(2) . . ?
C8 C3 C4 119.3(2) . . ?
C3 C4 H4 119.3 . . ?
C5 C4 C3 121.4(2) . . ?
C5 C4 H4 119.3 . . ?
O3 C5 C4 125.1(2) . . ?
O3 C5 C6 115.5(2) . . ?
C4 C5 C6 119.4(2) . . ?
O4 C6 C5 115.7(2) . . ?
O4 C6 C7 125.0(2) . . ?
C7 C6 C5 119.3(2) . . ?
C6 C7 H7 119.2 . . ?
C6 C7 C8 121.6(2) . . ?
C8 C7 H7 119.2 . . ?
C3 C8 C7 118.8(2) . . ?
C3 C8 C9 123.66(19) . . ?
C7 C8 C9 117.47(19) . . ?
C8 C9 H9 106.6 . . ?
C8 C9 C10 112.83(17) . . ?
C8 C9 C18 114.41(18) . . ?
C10 C9 H9 106.6 . . ?
C10 C9 C18 109.25(16) . . ?
C18 C9 H9 106.6 . . ?
C11 C10 C9 118.87(18) . . ?
C11 C10 C15 119.05(19) . . ?
C15 C10 C9 121.92(19) . . ?
C10 C11 H11 119.2 . . ?
C12 C11 C10 121.56(19) . . ?
C12 C11 H11 119.2 . . ?
O8 C12 C11 125.19(19) . . ?
O8 C12 C13 115.40(18) . . ?
C11 C12 C13 119.39(19) . . ?
O9 C13 C12 115.16(18) . . ?
O9 C13 C14 125.66(19) . . ?
C14 C13 C12 119.16(19) . . ?
C13 C14 H14 119.4 . . ?
C13 C14 C15 121.12(19) . . ?
C15 C14 H14 119.4 . . ?
C10 C15 C1 123.90(19) . . ?
C10 C15 C14 119.7(2) . . ?
C14 C15 C1 116.25(18) . . ?
O3 C16 H16A 109.5 . . ?
O3 C16 H16B 109.5 . . ?
O3 C16 H16C 109.5 . . ?
H16A C16 H16B 109.5 . . ?
H16A C16 H16C 109.5 . . ?
H16B C16 H16C 109.5 . . ?
O4 C17 H17A 109.5 . . ?
O4 C17 H17B 109.5 . . ?
O4 C17 H17C 109.5 . . ?
H17A C17 H17B 109.5 . . ?
H17A C17 H17C 109.5 . . ?
H17B C17 H17C 109.5 . . ?
S1 C18 H18A 108.6 . . ?
S1 C18 H18B 108.6 . . ?
C9 C18 S1 114.55(14) . . ?
C9 C18 H18A 108.6 . . ?
C9 C18 H18B 108.6 . . ?
H18A C18 H18B 107.6 . . ?
C20 C19 S1 118.98(17) . . ?
C20 C19 C24 120.3(2) . . ?
C24 C19 S1 120.75(17) . . ?
C19 C20 H20 119.7 . . ?
C21 C20 C19 120.7(2) . . ?
C21 C20 H20 119.7 . . ?
C20 C21 H21 120.5 . . ?
C20 C21 C22 119.0(2) . . ?
C22 C21 H21 120.5 . . ?
O7 C22 C21 123.7(2) . . ?
O7 C22 C23 115.93(19) . . ?
C23 C22 C21 120.3(2) . . ?
C22 C23 H23 119.6 . . ?
C24 C23 C22 120.8(2) . . ?
C24 C23 H23 119.6 . . ?
C19 C24 H24 120.6 . . ?
C23 C24 C19 118.8(2) . . ?
C23 C24 H24 120.6 . . ?
O7 C25 H25A 109.5 . . ?
O7 C25 H25B 109.5 . . ?
O7 C25 H25C 109.5 . . ?
H25A C25 H25B 109.5 . . ?
H25A C25 H25C 109.5 . . ?
H25B C25 H25C 109.5 . . ?
O8 C26 H26A 109.5 . . ?
O8 C26 H26B 109.5 . . ?
O8 C26 H26C 109.5 . . ?
H26A C26 H26B 109.5 . . ?
H26A C26 H26C 109.5 . . ?
H26B C26 H26C 109.5 . . ?
O9 C27 H27A 109.5 . . ?
O9 C27 H27B 109.5 . . ?
O9 C27 H27C 109.5 . . ?
H27A C27 H27B 109.5 . . ?
H27A C27 H27C 109.5 . . ?
H27B C27 H27C 109.5 . . ?

loop_
_geom_bond_atom_site_label_1
_geom_bond_atom_site_label_2
_geom_bond_distance
_geom_bond_site_symmetry_2
_geom_bond_publ_flag
S1 O5 1.4422(16) . ?
S1 O6 1.4386(16) . ?
S1 C18 1.790(2) . ?
S1 C19 1.758(2) . ?
O1 C1 1.214(3) . ?
O2 C2 1.215(3) . ?
O3 C5 1.371(3) . ?
O3 C16 1.423(3) . ?
O4 C6 1.357(3) . ?
O4 C17 1.428(3) . ?
O7 C22 1.365(3) . ?
O7 C25 1.433(3) . ?
O8 C12 1.352(3) . ?
O8 C26 1.433(3) . ?
O9 C13 1.363(2) . ?
O9 C27 1.428(3) . ?
C1 C2 1.560(3) . ?
C1 C15 1.484(3) . ?
C2 C3 1.489(3) . ?
C3 C4 1.408(3) . ?
C3 C8 1.392(3) . ?
C4 H4 0.9300 . ?
C4 C5 1.378(3) . ?
C5 C6 1.405(3) . ?
C6 C7 1.385(3) . ?
C7 H7 0.9300 . ?
C7 C8 1.403(3) . ?
C8 C9 1.519(3) . ?
C9 H9 0.9800 . ?
C9 C10 1.519(3) . ?
C9 C18 1.549(3) . ?
C10 C11 1.391(3) . ?
C10 C15 1.396(3) . ?
C11 H11 0.9300 . ?
C11 C12 1.387(3) . ?
C12 C13 1.417(3) . ?
C13 C14 1.377(3) . ?
C14 H14 0.9300 . ?
C14 C15 1.409(3) . ?
C16 H16A 0.9600 . ?
C16 H16B 0.9600 . ?
C16 H16C 0.9600 . ?
C17 H17A 0.9600 . ?
C17 H17B 0.9600 . ?
C17 H17C 0.9600 . ?
C18 H18A 0.9700 . ?
C18 H18B 0.9700 . ?
C19 C20 1.387(3) . ?
C19 C24 1.394(3) . ?
C20 H20 0.9300 . ?
C20 C21 1.380(3) . ?
C21 H21 0.9300 . ?
C21 C22 1.390(3) . ?
C22 C23 1.385(3) . ?
C23 H23 0.9300 . ?
C23 C24 1.380(3) . ?
C24 H24 0.9300 . ?
C25 H25A 0.9600 . ?
C25 H25B 0.9600 . ?
C25 H25C 0.9600 . ?
C26 H26A 0.9600 . ?
C26 H26B 0.9600 . ?
C26 H26C 0.9600 . ?
C27 H27A 0.9600 . ?
C27 H27B 0.9600 . ?
C27 H27C 0.9600 . ?

loop_
_geom_torsion_atom_site_label_1
_geom_torsion_atom_site_label_2
_geom_torsion_atom_site_label_3
_geom_torsion_atom_site_label_4
_geom_torsion
_geom_torsion_site_symmetry_1
_geom_torsion_site_symmetry_2
_geom_torsion_site_symmetry_3
_geom_torsion_site_symmetry_4
_geom_torsion_publ_flag
S1 C19 C20 C21 -178.54(17) . . . . ?
S1 C19 C24 C23 -179.25(17) . . . . ?
O1 C1 C2 O2 -11.3(3) . . . . ?
O1 C1 C2 C3 175.5(2) . . . . ?
O1 C1 C15 C10 -146.1(2) . . . . ?
O1 C1 C15 C14 28.9(3) . . . . ?
O2 C2 C3 C4 -17.3(3) . . . . ?
O2 C2 C3 C8 161.0(2) . . . . ?
O3 C5 C6 O4 -3.4(3) . . . . ?
O3 C5 C6 C7 175.78(19) . . . . ?
O4 C6 C7 C8 -178.3(2) . . . . ?
O5 S1 C18 C9 -163.92(15) . . . . ?
O5 S1 C19 C20 -55.23(19) . . . . ?
O5 S1 C19 C24 123.62(18) . . . . ?
O6 S1 C18 C9 -35.74(18) . . . . ?
O6 S1 C19 C20 175.68(16) . . . . ?
O6 S1 C19 C24 -5.5(2) . . . . ?
O7 C22 C23 C24 -175.9(2) . . . . ?
O8 C12 C13 O9 1.5(3) . . . . ?
O8 C12 C13 C14 -179.96(18) . . . . ?
O9 C13 C14 C15 178.18(19) . . . . ?
C1 C2 C3 C4 155.6(2) . . . . ?
C1 C2 C3 C8 -26.1(3) . . . . ?
C2 C1 C15 C10 40.7(3) . . . . ?
C2 C1 C15 C14 -144.3(2) . . . . ?
C2 C3 C4 C5 -178.9(2) . . . . ?
C2 C3 C8 C7 177.92(19) . . . . ?
C2 C3 C8 C9 -3.9(3) . . . . ?
C3 C4 C5 O3 -178.3(2) . . . . ?
C3 C4 C5 C6 1.1(3) . . . . ?
C3 C8 C9 C10 63.8(3) . . . . ?
C3 C8 C9 C18 -61.9(3) . . . . ?
C4 C3 C8 C7 -3.9(3) . . . . ?
C4 C3 C8 C9 174.29(19) . . . . ?
C4 C5 C6 O4 177.10(19) . . . . ?
C4 C5 C6 C7 -3.7(3) . . . . ?
C5 C6 C7 C8 2.5(3) . . . . ?
C6 C7 C8 C3 1.3(3) . . . . ?
C6 C7 C8 C9 -177.00(19) . . . . ?
C7 C8 C9 C10 -118.0(2) . . . . ?
C7 C8 C9 C18 116.3(2) . . . . ?
C8 C3 C4 C5 2.7(3) . . . . ?
C8 C9 C10 C11 119.5(2) . . . . ?
C8 C9 C10 C15 -65.0(3) . . . . ?
C8 C9 C18 S1 -57.5(2) . . . . ?
C9 C10 C11 C12 174.28(19) . . . . ?
C9 C10 C15 C1 2.1(3) . . . . ?
C9 C10 C15 C14 -172.78(19) . . . . ?
C10 C9 C18 S1 174.96(14) . . . . ?
C10 C11 C12 O8 -179.16(19) . . . . ?
C10 C11 C12 C13 -0.8(3) . . . . ?
C11 C10 C15 C1 177.49(19) . . . . ?
C11 C10 C15 C14 2.6(3) . . . . ?
C11 C12 C13 O9 -176.98(18) . . . . ?
C11 C12 C13 C14 1.6(3) . . . . ?
C12 C13 C14 C15 -0.2(3) . . . . ?
C13 C14 C15 C1 -177.17(19) . . . . ?
C13 C14 C15 C10 -1.9(3) . . . . ?
C15 C1 C2 O2 162.3(2) . . . . ?
C15 C1 C2 C3 -11.0(3) . . . . ?
C15 C10 C11 C12 -1.3(3) . . . . ?
C16 O3 C5 C4 9.9(3) . . . . ?
C16 O3 C5 C6 -169.5(2) . . . . ?
C17 O4 C6 C5 -179.28(19) . . . . ?
C17 O4 C6 C7 1.6(3) . . . . ?
C18 S1 C19 C20 58.82(19) . . . . ?
C18 S1 C19 C24 -122.33(18) . . . . ?
C18 C9 C10 C11 -112.0(2) . . . . ?
C18 C9 C10 C15 63.4(3) . . . . ?
C19 S1 C18 C9 81.12(17) . . . . ?
C19 C20 C21 C22 -1.9(3) . . . . ?
C20 C19 C24 C23 -0.4(3) . . . . ?
C20 C21 C22 O7 178.0(2) . . . . ?
C20 C21 C22 C23 -1.0(3) . . . . ?
C21 C22 C23 C24 3.2(3) . . . . ?
C22 C23 C24 C19 -2.5(3) . . . . ?
C24 C19 C20 C21 2.6(3) . . . . ?
C25 O7 C22 C21 2.7(3) . . . . ?
C25 O7 C22 C23 -178.2(2) . . . . ?
C26 O8 C12 C11 -6.1(3) . . . . ?
C26 O8 C12 C13 175.52(18) . . . . ?
C27 O9 C13 C12 176.21(19) . . . . ?
C27 O9 C13 C14 -2.2(3) . . . . ?
